data_2216029
loop_
_publ_author_name
'Hoong-Kun Fun'
'Shyamaprosad Goswami'
'Sibaprasad Maity'
'Annada C. Maity'
'Suchada Chantrapromma'

_publ_section_title
;<i>N</i>-(7-Dimethoxymethyl-4-oxo-3,4-dihydropteridin-2-yl)-2,2-dimethylpropionamide
 monohydrate
;
_journal_coeditor_code KJ2066
_journal_issue 11
_journal_name_full 'Acta Crystallographica Section E'
_journal_page_first o4249
_journal_page_last o4250
_journal_paper_doi 10.1107/S1600536807047940
_journal_volume 63
_journal_year 2007
_chemical_formula_iupac 'C14 H19 N5 O4, H2 O'
_chemical_formula_moiety 'C14 H19 N5 O4, H2 O'
_chemical_formula_sum 'C14 H21 N5 O5'
_chemical_formula_weight 339.36
_chemical_melting_point 396.5(5)
_chemical_name_systematic
'<i>N</i>-(7-Dimethoxymethyl-4-oxo-3,4-dihydropteridin-2-yl)-2,2-dimethylpropionamide monohydrate'
_space_group_IT_number 14
_symmetry_cell_setting monoclinic
_symmetry_space_group_name_Hall '-P 2ybc'
_symmetry_space_group_name_H-M 'P 1 21/c 1'
_atom_sites_solution_hydrogens geom
_atom_sites_solution_primary direct
_atom_sites_solution_secondary difmap
_audit_creation_method SHELXL-97
_cell_angle_alpha 90.00
_cell_angle_beta 94.998(2)
_cell_angle_gamma 90.00
_cell_formula_units_Z 4
_cell_length_a 11.9683(5)
_cell_length_b 15.7252(6)
_cell_length_c 8.9289(3)
_cell_measurement_reflns_used 4876
_cell_measurement_temperature 100.00(10)
_cell_measurement_theta_max 30.00
_cell_measurement_theta_min 2.59
_cell_volume 1674.06(11)
_computing_cell_refinement 'APEX2 (Bruker, 2005)'
_computing_data_collection 'APEX2 (Bruker, 2005)'
_computing_data_reduction 'SAINT (Bruker, 2005)'
_computing_molecular_graphics 'SHELXTL (Sheldrick, 1998)'
_computing_publication_material
;
SHELXTL (Sheldrick, 1998) and PLATON (Spek, 2003)
;
_computing_structure_refinement 'SHELXTL (Sheldrick, 1998)'
_computing_structure_solution 'SHELXTL (Sheldrick, 1998)'
_diffrn_ambient_temperature 100.00(10)
_diffrn_detector_area_resol_mean 8.33
_diffrn_measured_fraction_theta_full 0.999
_diffrn_measured_fraction_theta_max 0.999
_diffrn_measurement_device_type
;
Bruker SMART APEXII CCD area-detector
;
_diffrn_measurement_method \w
_diffrn_radiation_monochromator graphite
_diffrn_radiation_source 'fine-focus sealed tube'
_diffrn_radiation_type MoK\a
_diffrn_radiation_wavelength 0.71073
_diffrn_reflns_av_R_equivalents 0.0610
_diffrn_reflns_av_sigmaI/netI 0.0739
_diffrn_reflns_limit_h_max 14
_diffrn_reflns_limit_h_min -16
_diffrn_reflns_limit_k_max 22
_diffrn_reflns_limit_k_min -17
_diffrn_reflns_limit_l_max 12
_diffrn_reflns_limit_l_min -12
_diffrn_reflns_number 21832
_diffrn_reflns_theta_full 30.00
_diffrn_reflns_theta_max 30.00
_diffrn_reflns_theta_min 2.59
_diffrn_standards_number 0
_exptl_absorpt_coefficient_mu 0.104
_exptl_absorpt_correction_T_max 0.9917
_exptl_absorpt_correction_T_min 0.9429
_exptl_absorpt_correction_type multi-scan
_exptl_absorpt_process_details '(SADABS; Bruker, 2005)'
_exptl_crystal_colour Brown
_exptl_crystal_density_diffrn 1.346
_exptl_crystal_density_method 'not measured'
_exptl_crystal_description Needle
_exptl_crystal_F_000 720
_exptl_crystal_size_max 0.57
_exptl_crystal_size_mid 0.09
_exptl_crystal_size_min 0.08
_refine_diff_density_max 0.320
_refine_diff_density_min -0.360
_refine_ls_extinction_method none
_refine_ls_goodness_of_fit_ref 1.054
_refine_ls_hydrogen_treatment mixed
_refine_ls_matrix_type full
_refine_ls_number_parameters 238
_refine_ls_number_reflns 4876
_refine_ls_number_restraints 0
_refine_ls_restrained_S_all 1.054
_refine_ls_R_factor_all 0.1206
_refine_ls_R_factor_gt 0.0612
_refine_ls_shift/su_max 0.000
_refine_ls_shift/su_mean 0.000
_refine_ls_structure_factor_coef Fsqd
_refine_ls_weighting_details 'calc w=1/[\s^2^(Fo^2^)+(0.0731P)^2^] where P=(Fo^2^+2Fc^2^)/3'
_refine_ls_weighting_scheme calc
_refine_ls_wR_factor_gt 0.1366
_refine_ls_wR_factor_ref 0.1655
_reflns_number_gt 2723
_reflns_number_total 4876
_reflns_threshold_expression I>2\s(I)
_cod_data_source_file kj2066.cif
_cod_data_source_block I
_cod_depositor_comments
;
The following automatic conversions were performed:
'_symmetry_cell_setting' value 'Monoclinic' changed to 'monoclinic'
according to '/home/saulius/struct/CIF-dictionaries/cif_core.dic'
dictionary named 'cif_core.dic' version 2.4.1 from 2010-06-29.

Automatic conversion script
Id: cif_fix_enum 1527 2010-12-29 10:47:43Z saulius 

The following automatic conversions were performed:

'_chemical_melting_point' value '396-397' was changed to '396.5(5)' -
the average value was taken and precision was estimated.

Automatic conversion script
Id: cif_fix_values 1646 2011-03-28 12:23:43Z adriana 

The following automatic conversions were performed:

'_chemical_melting_point' value '396-397' was changed to '396.5(5)' -
the average value was taken and precision was
estimated.

'_symmetry_cell_setting' value 'Monoclinic' changed to
'monoclinic' according to
/home/saulius/struct/CIF-dictionaries/cif_core.dic dictionary named
'cif_core.dic' version 2.4.1 from 2010-06-29.

Automatic conversion script
Id: cif_fix_values 1715 2011-07-08 13:25:40Z adriana 
;
_cod_original_sg_symbol_H-M 'P 21/c'
_cod_database_code 2216029
_cod_database_fobs_code 2216029

loop_
_symmetry_equiv_pos_as_xyz
'x, y, z'
'-x, y+1/2, -z+1/2'
'-x, -y, -z'
'x, -y-1/2, z-1/2'

loop_
_atom_site_type_symbol
_atom_site_label
_atom_site_fract_x
_atom_site_fract_y
_atom_site_fract_z
_atom_site_U_iso_or_equiv
_atom_site_adp_type
_atom_site_calc_flag
_atom_site_refinement_flags
_atom_site_occupancy
O O1W 0.33669(13) 0.55171(10) 0.83417(19) 0.0319(4) Uani d . 1
H H2W 0.3765(19) 0.5502(14) 0.916(3) 0.041(7) Uiso d . 1
H H1W 0.375(2) 0.5259(17) 0.776(3) 0.064(9) Uiso d . 1
N N1 0.74698(13) 0.21118(11) 0.76942(17) 0.0226(4) Uani d . 1
H H1N1 0.7338(16) 0.1598(14) 0.731(2) 0.030(6) Uiso d . 1
N N2 0.65491(14) 0.33999(10) 0.80582(17) 0.0231(4) Uani d . 1
H H1N2 0.6955(18) 0.3425(13) 0.887(2) 0.036(6) Uiso d . 1
N N3 0.61656(13) 0.25861(10) 0.58549(16) 0.0224(4) Uani d . 1
N N4 0.48333(13) 0.30708(10) 0.40139(16) 0.0235(4) Uani d . 1
N N5 0.42175(13) 0.43870(10) 0.59176(17) 0.0280(4) Uani d . 1
O O1 0.85318(11) 0.29207(9) 0.93866(15) 0.0299(3) Uani d . 1
O O2 0.55239(12) 0.45420(9) 0.86810(15) 0.0358(4) Uani d . 1
O O3 0.24515(11) 0.40072(9) 0.20062(14) 0.0320(4) Uani d . 1
O O4 0.32505(11) 0.26822(9) 0.15833(14) 0.0301(3) Uani d . 1
C C1 0.56955(16) 0.39795(12) 0.7781(2) 0.0255(4) Uani d . 1
C C2 0.50631(16) 0.38486(12) 0.6321(2) 0.0236(4) Uani d . 1
C C3 0.36985(17) 0.42572(13) 0.4568(2) 0.0289(5) Uani d . 1
H H3A 0.3100 0.4607 0.4241 0.035 Uiso calc R 1
C C4 0.40165(16) 0.36134(13) 0.3615(2) 0.0251(4) Uani d . 1
C C5 0.53529(15) 0.31760(12) 0.54104(19) 0.0219(4) Uani d . 1
C C6 0.66998(15) 0.27179(11) 0.7166(2) 0.0213(4) Uani d . 1
C C7 0.83548(15) 0.22343(12) 0.8770(2) 0.0235(4) Uani d . 1
C C8 0.90800(16) 0.14517(12) 0.9143(2) 0.0249(4) Uani d . 1
C C9 1.00897(17) 0.17112(14) 1.0194(2) 0.0373(5) Uani d . 1
H H9A 1.0516 0.2132 0.9712 0.056 Uiso calc R 1
H H9B 1.0551 0.1222 1.0433 0.056 Uiso calc R 1
H H9C 0.9839 0.1944 1.1101 0.056 Uiso calc R 1
C C10 0.94675(17) 0.10571(13) 0.7706(2) 0.0327(5) Uani d . 1
H H10A 0.9829 0.1484 0.7149 0.049 Uiso calc R 1
H H10B 0.8830 0.0836 0.7102 0.049 Uiso calc R 1
H H10C 0.9986 0.0604 0.7967 0.049 Uiso calc R 1
C C11 0.83748(17) 0.08041(13) 0.9936(2) 0.0329(5) Uani d . 1
H H11A 0.8156 0.1045 1.0854 0.049 Uiso calc R 1
H H11B 0.8810 0.0300 1.0158 0.049 Uiso calc R 1
H H11C 0.7717 0.0662 0.9291 0.049 Uiso calc R 1
C C12 0.34396(16) 0.35271(13) 0.2031(2) 0.0273(5) Uani d . 1
H H12A 0.3924 0.3790 0.1332 0.033 Uiso calc R 1
C C13 0.19087(18) 0.41344(14) 0.0531(2) 0.0364(5) Uani d . 1
H H13A 0.1329 0.4554 0.0572 0.055 Uiso calc R 1
H H13B 0.1585 0.3608 0.0161 0.055 Uiso calc R 1
H H13C 0.2448 0.4327 -0.0128 0.055 Uiso calc R 1
C C14 0.25935(18) 0.22090(15) 0.2566(2) 0.0375(5) Uani d . 1
H H14A 0.2477 0.1643 0.2182 0.056 Uiso calc R 1
H H14B 0.1882 0.2484 0.2620 0.056 Uiso calc R 1
H H14C 0.2983 0.2184 0.3551 0.056 Uiso calc R 1

loop_
_atom_site_aniso_label
_atom_site_aniso_U_11
_atom_site_aniso_U_22
_atom_site_aniso_U_33
_atom_site_aniso_U_12
_atom_site_aniso_U_13
_atom_site_aniso_U_23
O1W 0.0349(9) 0.0347(9) 0.0253(8) 0.0079(7) -0.0017(7) -0.0030(7)
N1 0.0278(9) 0.0197(9) 0.0194(8) 0.0041(7) -0.0026(7) -0.0009(7)
N2 0.0275(9) 0.0260(9) 0.0152(8) 0.0036(7) -0.0014(7) -0.0015(7)
N3 0.0236(8) 0.0265(9) 0.0169(8) 0.0025(7) 0.0012(6) 0.0006(6)
N4 0.0243(9) 0.0282(9) 0.0179(8) 0.0028(7) 0.0009(7) 0.0015(6)
N5 0.0304(9) 0.0308(9) 0.0223(8) 0.0070(7) 0.0005(7) -0.0010(7)
O1 0.0286(8) 0.0287(8) 0.0311(8) 0.0001(6) -0.0044(6) -0.0038(6)
O2 0.0457(9) 0.0352(8) 0.0248(7) 0.0134(7) -0.0058(7) -0.0096(6)
O3 0.0315(8) 0.0410(9) 0.0227(7) 0.0111(6) -0.0014(6) 0.0005(6)
O4 0.0330(8) 0.0352(9) 0.0218(7) 0.0027(6) 0.0016(6) -0.0023(6)
C1 0.0289(11) 0.0260(11) 0.0214(9) 0.0022(8) 0.0014(8) 0.0014(8)
C2 0.0267(10) 0.0230(10) 0.0209(9) 0.0025(8) 0.0013(8) 0.0019(8)
C3 0.0328(11) 0.0317(12) 0.0213(10) 0.0080(9) -0.0024(8) 0.0002(8)
C4 0.0248(10) 0.0302(11) 0.0203(9) 0.0000(8) 0.0027(8) 0.0009(8)
C5 0.0232(10) 0.0244(10) 0.0187(9) -0.0006(8) 0.0041(7) 0.0008(8)
C6 0.0221(10) 0.0210(10) 0.0212(9) -0.0009(8) 0.0045(8) 0.0025(7)
C7 0.0240(10) 0.0278(11) 0.0192(9) -0.0003(8) 0.0039(8) 0.0020(8)
C8 0.0247(10) 0.0278(11) 0.0218(9) 0.0024(8) -0.0010(8) 0.0024(8)
C9 0.0322(12) 0.0365(13) 0.0409(13) 0.0046(10) -0.0098(10) -0.0030(10)
C10 0.0330(12) 0.0367(12) 0.0281(11) 0.0103(9) 0.0021(9) -0.0002(9)
C11 0.0339(12) 0.0317(12) 0.0327(11) 0.0034(10) 0.0011(9) 0.0069(9)
C12 0.0282(11) 0.0300(11) 0.0236(10) 0.0031(9) 0.0009(8) 0.0006(8)
C13 0.0358(12) 0.0491(14) 0.0229(10) 0.0087(11) -0.0044(9) 0.0077(10)
C14 0.0374(13) 0.0434(14) 0.0310(12) -0.0070(10) -0.0004(10) 0.0015(10)

loop_
_atom_type_symbol
_atom_type_description
_atom_type_scat_dispersion_real
_atom_type_scat_dispersion_imag
_atom_type_scat_source
C C 0.0033 0.0016 'International Tables Vol C Tables 4.2.6.8 and 6.1.1.4'
H H 0.0000 0.0000 'International Tables Vol C Tables 4.2.6.8 and 6.1.1.4'
N N 0.0061 0.0033 'International Tables Vol C Tables 4.2.6.8 and 6.1.1.4'
O O 0.0106 0.0060 'International Tables Vol C Tables 4.2.6.8 and 6.1.1.4'

loop_
_geom_angle_atom_site_label_1
_geom_angle_atom_site_label_2
_geom_angle_atom_site_label_3
_geom_angle
H2W O1W H1W 104(2)
C7 N1 C6 126.22(17)
C7 N1 H1N1 119.8(13)
C6 N1 H1N1 113.9(13)
C6 N2 C1 123.54(16)
C6 N2 H1N2 116.6(15)
C1 N2 H1N2 119.4(15)
C6 N3 C5 115.57(16)
C4 N4 C5 116.01(16)
C3 N5 C2 115.46(16)
C12 O3 C13 113.87(15)
C12 O4 C14 113.63(15)
O2 C1 N2 121.69(17)
O2 C1 C2 125.64(17)
N2 C1 C2 112.66(16)
N5 C2 C5 122.71(17)
N5 C2 C1 117.96(16)
C5 C2 C1 119.33(17)
N5 C3 C4 122.39(18)
N5 C3 H3A 118.8
C4 C3 H3A 118.8
N4 C4 C3 122.53(17)
N4 C4 C12 117.17(16)
C3 C4 C12 120.28(17)
N4 C5 N3 116.06(16)
N4 C5 C2 120.76(17)
N3 C5 C2 123.19(16)
N3 C6 N2 125.05(17)
N3 C6 N1 117.33(16)
N2 C6 N1 117.62(16)
O1 C7 N1 121.97(17)
O1 C7 C8 122.73(17)
N1 C7 C8 115.29(16)
C9 C8 C7 108.96(16)
C9 C8 C10 110.07(17)
C7 C8 C10 110.55(15)
C9 C8 C11 109.47(16)
C7 C8 C11 108.11(15)
C10 C8 C11 109.64(17)
C8 C9 H9A 109.5
C8 C9 H9B 109.5
H9A C9 H9B 109.5
C8 C9 H9C 109.5
H9A C9 H9C 109.5
H9B C9 H9C 109.5
C8 C10 H10A 109.5
C8 C10 H10B 109.5
H10A C10 H10B 109.5
C8 C10 H10C 109.5
H10A C10 H10C 109.5
H10B C10 H10C 109.5
C8 C11 H11A 109.5
C8 C11 H11B 109.5
H11A C11 H11B 109.5
C8 C11 H11C 109.5
H11A C11 H11C 109.5
H11B C11 H11C 109.5
O4 C12 O3 113.05(15)
O4 C12 C4 113.46(16)
O3 C12 C4 106.26(15)
O4 C12 H12A 107.9
O3 C12 H12A 107.9
C4 C12 H12A 107.9
O3 C13 H13A 109.5
O3 C13 H13B 109.5
H13A C13 H13B 109.5
O3 C13 H13C 109.5
H13A C13 H13C 109.5
H13B C13 H13C 109.5
O4 C14 H14A 109.5
O4 C14 H14B 109.5
H14A C14 H14B 109.5
O4 C14 H14C 109.5
H14A C14 H14C 109.5
H14B C14 H14C 109.5

loop_
_geom_bond_atom_site_label_1
_geom_bond_atom_site_label_2
_geom_bond_distance
O1W H2W 0.84(2)
O1W H1W 0.83(3)
N1 C7 1.380(2)
N1 C6 1.380(2)
N1 H1N1 0.89(2)
N2 C6 1.358(2)
N2 C1 1.375(2)
N2 H1N2 0.84(2)
N3 C6 1.300(2)
N3 C5 1.377(2)
N4 C4 1.323(2)
N4 C5 1.354(2)
N5 C3 1.323(2)
N5 C2 1.344(2)
O1 C7 1.222(2)
O2 C1 1.224(2)
O3 C12 1.402(2)
O3 C13 1.431(2)
O4 C12 1.400(2)
O4 C14 1.436(2)
C1 C2 1.464(3)
C2 C5 1.396(3)
C3 C4 1.396(3)
C3 H3A 0.9300
C4 C12 1.525(3)
C7 C8 1.526(3)
C8 C9 1.520(3)
C8 C10 1.533(3)
C8 C11 1.534(3)
C9 H9A 0.9600
C9 H9B 0.9600
C9 H9C 0.9600
C10 H10A 0.9600
C10 H10B 0.9600
C10 H10C 0.9600
C11 H11A 0.9600
C11 H11B 0.9600
C11 H11C 0.9600
C12 H12A 0.9800
C13 H13A 0.9600
C13 H13B 0.9600
C13 H13C 0.9600
C14 H14A 0.9600
C14 H14B 0.9600
C14 H14C 0.9600

loop_
_geom_hbond_atom_site_label_D
_geom_hbond_atom_site_label_H
_geom_hbond_atom_site_label_A
_geom_hbond_site_symmetry_A
_geom_hbond_distance_DH
_geom_hbond_distance_HA
_geom_hbond_distance_DA
_geom_hbond_angle_DHA
_geom_hbond_publ_flag
O1W H1W O2 1_555 0.83(3) 2.48(2) 2.995(2) 121(2) y
O1W H1W N5 1_555 0.83(3) 2.25(3) 3.044(2) 161(2) y
O1W H2W O2 3_667 0.84(3) 2.04(3) 2.868(2) 170(2) y
N1 H1N1 O1W 2_646 0.89(2) 1.96(2) 2.826(2) 164.0(18) y
N2 H1N2 O1 1_555 0.838(19) 2.06(2) 2.667(2) 128.8(18) y
N2 H1N2 N3 4_566 0.838(19) 2.62(2) 3.008(2) 109.9(17) y
C3 H3A O3 1_555 0.93 2.2812 2.649(2) 103 y
C11 H11C O1W 2_646 0.96 2.5941 3.471(2) 152 y
C14 H14C N4 1_555 0.96 2.6192 3.176(3) 117 y
C11 H11A Cg1 4_555 0.96 3.0508 3.766(2) 132 y
C14 H14A Cg2 4_554 0.96 3.3324 3.718(2) 106 y

loop_
_geom_torsion_atom_site_label_1
_geom_torsion_atom_site_label_2
_geom_torsion_atom_site_label_3
_geom_torsion_atom_site_label_4
_geom_torsion
C6 N2 C1 O2 173.22(18)
C6 N2 C1 C2 -7.8(3)
C3 N5 C2 C5 -2.4(3)
C3 N5 C2 C1 177.85(17)
O2 C1 C2 N5 -0.1(3)
N2 C1 C2 N5 -178.98(16)
O2 C1 C2 C5 -179.84(19)
N2 C1 C2 C5 1.2(3)
C2 N5 C3 C4 -0.9(3)
C5 N4 C4 C3 -0.2(3)
C5 N4 C4 C12 178.21(16)
N5 C3 C4 N4 2.3(3)
N5 C3 C4 C12 -176.04(18)
C4 N4 C5 N3 176.92(16)
C4 N4 C5 C2 -3.0(3)
C6 N3 C5 N4 176.56(16)
C6 N3 C5 C2 -3.5(3)
N5 C2 C5 N4 4.6(3)
C1 C2 C5 N4 -175.67(17)
N5 C2 C5 N3 -175.38(17)
C1 C2 C5 N3 4.4(3)
C5 N3 C6 N2 -3.3(3)
C5 N3 C6 N1 175.91(15)
C1 N2 C6 N3 9.6(3)
C1 N2 C6 N1 -169.62(16)
C7 N1 C6 N3 158.04(17)
C7 N1 C6 N2 -22.7(3)
C6 N1 C7 O1 0.9(3)
C6 N1 C7 C8 -179.91(16)
O1 C7 C8 C9 -7.5(3)
N1 C7 C8 C9 173.27(16)
O1 C7 C8 C10 -128.64(19)
N1 C7 C8 C10 52.2(2)
O1 C7 C8 C11 111.3(2)
N1 C7 C8 C11 -67.8(2)
C14 O4 C12 O3 -63.6(2)
C14 O4 C12 C4 57.4(2)
C13 O3 C12 O4 -66.3(2)
C13 O3 C12 C4 168.57(16)
N4 C4 C12 O4 40.6(2)
C3 C4 C12 O4 -140.96(18)
N4 C4 C12 O3 165.42(16)
C3 C4 C12 O3 -16.1(2)

loop_
_cod_related_entry_id
_cod_related_entry_database
_cod_related_entry_code
1 ChemSpider 21121226
